data_7033915
loop_
_publ_author_name
'Barbante, Gregory J.'
'Doeven, Egan H.'
'Francis, Paul S.'
'Stringer, Bradley D.'
'Hogan, Conor F.'
'Kheradmand, Peyman R.'
'Wilson, David J. D.'
'Barnard, Peter J.'

_publ_section_title
;
 Iridium(iii) N-heterocyclic carbene complexes: an experimental and
 theoretical study of structural, spectroscopic, electrochemical and
 electrogenerated chemiluminescence properties.
;
_journal_issue 18
_journal_name_full 'Dalton transactions (Cambridge, England : 2003)'
_journal_page_first 8564
_journal_page_last 8576
_journal_paper_doi 10.1039/c4dt03378g
_journal_volume 44
_journal_year 2015
_chemical_formula_moiety 'C31 H25 Ir N5, F6 P'
_chemical_formula_sum 'C31 H25 F6 Ir N5 P'
_chemical_formula_weight 804.73
_chemical_name_systematic 1.PF6
_space_group_crystal_system orthorhombic
_space_group_IT_number 61
_space_group_name_Hall '-P 2ac 2ab'
_space_group_name_H-M_alt 'P b c a'
_symmetry_space_group_name_Hall '-P 2ac 2ab'
_symmetry_space_group_name_H-M 'P b c a'
_atom_sites_solution_hydrogens geom
_atom_sites_solution_primary direct
_audit_creation_date 2014-10-31
_audit_creation_method
;
Olex2 1.2
(compiled 2014.09.19 svn.r3010 for OlexSys, GUI svn.r4874)
;
_audit_update_record
;
2014-10-30 deposited with the CCDC.
2015-02-04 downloaded from the CCDC.
;
_cell_angle_alpha 90
_cell_angle_beta 90
_cell_angle_gamma 90
_cell_formula_units_Z 8
_cell_length_a 10.9927(3)
_cell_length_b 16.3330(5)
_cell_length_c 31.7659(10)
_cell_measurement_temperature 173.2
_cell_volume 5703.4(3)
_computing_molecular_graphics 'Olex2 (Dolomanov et al., 2009)'
_computing_publication_material 'Olex2 (Dolomanov et al., 2009)'
_computing_structure_refinement 'ShelXL (Sheldrick, 2008)'
_computing_structure_solution 'ShelXS (Sheldrick, 2008)'
_diffrn_ambient_temperature 173.2
_diffrn_measured_fraction_theta_full 0.999
_diffrn_measured_fraction_theta_max 1.000
_diffrn_radiation_type MoK\a
_diffrn_radiation_wavelength 0.71073
_diffrn_reflns_av_R_equivalents 0.0484
_diffrn_reflns_av_unetI/netI 0.0504
_diffrn_reflns_Laue_measured_fraction_full 0.999
_diffrn_reflns_Laue_measured_fraction_max 1.000
_diffrn_reflns_limit_h_max 13
_diffrn_reflns_limit_h_min -9
_diffrn_reflns_limit_k_max 20
_diffrn_reflns_limit_k_min -20
_diffrn_reflns_limit_l_max 37
_diffrn_reflns_limit_l_min -39
_diffrn_reflns_number 22378
_diffrn_reflns_point_group_measured_fraction_full 0.999
_diffrn_reflns_point_group_measured_fraction_max 1.000
_diffrn_reflns_theta_full 25.242
_diffrn_reflns_theta_max 26.371
_diffrn_reflns_theta_min 2.494
_exptl_absorpt_coefficient_mu 4.810
_exptl_absorpt_correction_T_max 1.0000
_exptl_absorpt_correction_T_min 0.95846
_exptl_absorpt_correction_type multi-scan
_exptl_absorpt_process_details
;
CrysAlisPro, Agilent Technologies,
Version 1.171.35.19 (release 27-10-2011 CrysAlis171 .NET)
(compiled Oct 27 2011,15:02:11)
Empirical absorption correction using spherical harmonics,
 implemented in SCALE3 ABSPACK scaling algorithm.
;
_exptl_crystal_colour 'clear yellowish green'
_exptl_crystal_colour_lustre clear
_exptl_crystal_colour_modifier yellowish
_exptl_crystal_colour_primary green
_exptl_crystal_density_diffrn 1.874
_exptl_crystal_description needle
_exptl_crystal_F_000 3136
_exptl_crystal_recrystallization_method 'Re-crystallisation from solvent: Methanol'
_exptl_crystal_size_max 0.08
_exptl_crystal_size_mid 0.04
_exptl_crystal_size_min 0.03
_refine_diff_density_max 1.040
_refine_diff_density_min -0.911
_refine_diff_density_rms 0.127
_refine_ls_extinction_method none
_refine_ls_goodness_of_fit_ref 1.043
_refine_ls_hydrogen_treatment constr
_refine_ls_matrix_type full
_refine_ls_number_parameters 398
_refine_ls_number_reflns 5828
_refine_ls_number_restraints 0
_refine_ls_restrained_S_all 1.043
_refine_ls_R_factor_all 0.0673
_refine_ls_R_factor_gt 0.0375
_refine_ls_shift/su_max 0.002
_refine_ls_shift/su_mean 0.000
_refine_ls_structure_factor_coef Fsqd
_refine_ls_weighting_details
;
 w=1/[\s^2^(Fo^2^)+(0.0171P)^2^+10.2502P]
 where P=(Fo^2^+2Fc^2^)/3
;
_refine_ls_weighting_scheme calc
_refine_ls_wR_factor_gt 0.0618
_refine_ls_wR_factor_ref 0.0715
_reflns_Friedel_coverage 0.000
_reflns_number_gt 4005
_reflns_number_total 5828
_reflns_threshold_expression 'I > 2\s(I)'
_cod_data_source_file c4dt03378g2.cif
_cod_data_source_block 1
_cod_depositor_comments 'Adding full bibliography for 7033915--7033917.cif.'
_cod_database_code 7033915
_shelxl_version_number 2013-2
_shelx_space_group_comment
;
The symmetry employed for this shelxl refinement is uniquely defined
by the following loop, which should always be used as a source of
symmetry information in preference to the above space-group names.
They are only intended as comments.
;
_olex2_refinement_description
;
1. Fixed Uiso
 At 1.2 times of:
  All C(H) groups
 At 1.5 times of:
  All C(H,H,H) groups
2.a Aromatic/amide H refined with riding coordinates:
 C7(H7), C30(H30), C2(H2), C13(H13), C31(H31), C8(H8), C25(H25), C12(H12),
 C17(H17), C20(H20), C23(H23), C3(H3), C28(H28), C19(H19), C29(H29), C5(H5),
 C24(H24), C14(H14), C4(H4), C26(H26), C15(H15), C18(H18)
2.b Idealised Me refined as rotating group:
 C9(H9A,H9B,H9C)
;
_olex2_exptl_crystal_mounting_method
'Crystals were removed from the crystallisation vial and immediately coated with Paratone oil on a glass slide. Suitable single crystals were mounted in Paratone oil on a glass fibre and cooled rapidly to 173 K in a stream of cold N2 using an Oxford low temperature device. '
_olex2_submission_special_instructions 'No special instructions were received'

loop_
_space_group_symop_operation_xyz
'x, y, z'
'-x+1/2, -y, z+1/2'
'x+1/2, -y+1/2, -z'
'-x, y+1/2, -z+1/2'
'-x, -y, -z'
'x-1/2, y, -z-1/2'
'-x-1/2, y-1/2, z'
'x, -y-1/2, z-1/2'

loop_
_atom_site_label
_atom_site_type_symbol
_atom_site_fract_x
_atom_site_fract_y
_atom_site_fract_z
_atom_site_U_iso_or_equiv
_atom_site_adp_type
_atom_site_occupancy
_atom_site_site_symmetry_order
_atom_site_calc_flag
_atom_site_refinement_flags_posn
Ir1 Ir 0.73421(2) 0.75345(2) 0.63406(2) 0.02017(7) Uani 1 1 d .
N4 N 0.5909(4) 0.8066(3) 0.66501(14) 0.0237(10) Uani 1 1 d .
N5 N 0.8861(4) 0.6948(2) 0.61245(13) 0.0211(10) Uani 1 1 d .
C27 C 0.9939(5) 0.7239(3) 0.62652(17) 0.0251(13) Uani 1 1 d .
N3 N 0.7424(5) 0.8787(3) 0.55591(16) 0.0374(13) Uani 1 1 d .
N2 N 0.6215(4) 0.7773(3) 0.55158(14) 0.0300(11) Uani 1 1 d .
C6 C 0.7066(5) 0.8138(3) 0.57747(16) 0.0207(12) Uani 1 1 d .
C10 C 0.7372(5) 0.6878(3) 0.68908(17) 0.0250(12) Uani 1 1 d .
C21 C 0.8631(5) 0.8261(3) 0.65865(16) 0.0243(13) Uani 1 1 d .
C7 C 0.6044(6) 0.8225(4) 0.51461(18) 0.0354(15) Uani 1 1 d .
H7 H 0.5502 0.8092 0.4923 0.043 Uiso 1 1 calc R
N1 N 0.6015(4) 0.6796(3) 0.60265(14) 0.0261(11) Uani 1 1 d .
C22 C 0.9832(5) 0.8010(3) 0.65083(17) 0.0242(12) Uani 1 1 d .
C30 C 0.9870(6) 0.5813(3) 0.58081(19) 0.0347(15) Uani 1 1 d .
H30 H 0.9829 0.5325 0.5646 0.042 Uiso 1 1 calc R
C1 C 0.5662(5) 0.7064(3) 0.56455(16) 0.0255(13) Uani 1 1 d .
C2 C 0.4806(6) 0.6644(3) 0.54098(19) 0.0363(15) Uani 1 1 d .
H2 H 0.4565 0.6831 0.5139 0.044 Uiso 1 1 calc R
C13 C 0.7187(6) 0.6121(4) 0.7687(2) 0.0445(17) Uani 1 1 d .
H13 H 0.7132 0.5865 0.7955 0.053 Uiso 1 1 calc R
C16 C 0.5631(5) 0.7747(3) 0.70375(17) 0.0294(14) Uani 1 1 d .
C31 C 0.8841(6) 0.6254(3) 0.58922(17) 0.0285(14) Uani 1 1 d .
H31 H 0.8086 0.6067 0.5783 0.034 Uiso 1 1 calc R
C8 C 0.6775(6) 0.8875(4) 0.51621(18) 0.0399(16) Uani 1 1 d .
H8 H 0.6856 0.9300 0.4960 0.048 Uiso 1 1 calc R
C25 C 0.9472(6) 0.9445(3) 0.69453(18) 0.0339(15) Uani 1 1 d .
H25 H 0.9343 0.9936 0.7099 0.041 Uiso 1 1 calc R
C12 C 0.6384(6) 0.6729(4) 0.75762(18) 0.0391(16) Uani 1 1 d .
H12 H 0.5771 0.6898 0.7768 0.047 Uiso 1 1 calc R
C17 C 0.4638(6) 0.8036(4) 0.72559(19) 0.0419(16) Uani 1 1 d .
H17 H 0.4453 0.7814 0.7525 0.050 Uiso 1 1 calc R
C20 C 0.5194(5) 0.8661(3) 0.64945(18) 0.0306(14) Uani 1 1 d .
H20 H 0.5384 0.8879 0.6225 0.037 Uiso 1 1 calc R
C23 C 1.0825(6) 0.8462(4) 0.66397(19) 0.0385(16) Uani 1 1 d .
H23 H 1.1626 0.8278 0.6579 0.046 Uiso 1 1 calc R
C3 C 0.4316(6) 0.5941(4) 0.5585(2) 0.0469(18) Uani 1 1 d .
H3 H 0.3737 0.5635 0.5429 0.056 Uiso 1 1 calc R
C28 C 1.1013(5) 0.6823(4) 0.61880(18) 0.0322(14) Uani 1 1 d .
H28 H 1.1766 0.7034 0.6287 0.039 Uiso 1 1 calc R
C19 C 0.4207(6) 0.8969(4) 0.67032(19) 0.0411(16) Uani 1 1 d .
H19 H 0.3735 0.9398 0.6585 0.049 Uiso 1 1 calc R
C29 C 1.0974(6) 0.6092(4) 0.59635(19) 0.0381(16) Uani 1 1 d .
H29 H 1.1697 0.5787 0.5917 0.046 Uiso 1 1 calc R
C5 C 0.5500(6) 0.6112(4) 0.6181(2) 0.0451(18) Uani 1 1 d .
H5 H 0.5758 0.5929 0.6451 0.054 Uiso 1 1 calc R
C24 C 1.0643(6) 0.9189(4) 0.6862(2) 0.0427(17) Uani 1 1 d .
H24 H 1.1318 0.9504 0.6955 0.051 Uiso 1 1 calc R
C14 C 0.8078(6) 0.5886(4) 0.74031(19) 0.0387(16) Uani 1 1 d .
H14 H 0.8637 0.5467 0.7478 0.046 Uiso 1 1 calc R
C11 C 0.6471(5) 0.7100(3) 0.71793(17) 0.0270(13) Uani 1 1 d .
C4 C 0.4655(7) 0.5673(4) 0.5984(3) 0.056(2) Uani 1 1 d .
H4 H 0.4300 0.5201 0.6108 0.068 Uiso 1 1 calc R
C26 C 0.8488(5) 0.8997(3) 0.68094(17) 0.0301(14) Uani 1 1 d .
H26 H 0.7690 0.9191 0.6868 0.036 Uiso 1 1 calc R
P1 P 0.76044(17) 0.62612(9) 0.45535(6) 0.0415(4) Uani 1 1 d .
F4 F 0.8237(4) 0.6859(2) 0.42268(14) 0.0748(14) Uani 1 1 d .
F5 F 0.7983(4) 0.6845(2) 0.49341(12) 0.0569(11) Uani 1 1 d .
F6 F 0.6370(4) 0.6737(2) 0.44971(13) 0.0599(11) Uani 1 1 d .
F3 F 0.7245(4) 0.5667(2) 0.41741(13) 0.0624(12) Uani 1 1 d .
F1 F 0.8828(4) 0.5766(3) 0.46080(18) 0.0980(19) Uani 1 1 d .
F2 F 0.6959(5) 0.5664(2) 0.48802(14) 0.0762(14) Uani 1 1 d .
C15 C 0.8167(6) 0.6254(3) 0.70106(18) 0.0325(14) Uani 1 1 d .
H15 H 0.8780 0.6078 0.6820 0.039 Uiso 1 1 calc R
C18 C 0.3914(6) 0.8639(4) 0.7092(2) 0.0498(19) Uani 1 1 d .
H18 H 0.3221 0.8827 0.7242 0.060 Uiso 1 1 calc R
C9 C 0.8336(6) 0.9348(4) 0.5680(2) 0.0498(18) Uani 1 1 d .
H9A H 0.8169 0.9546 0.5966 0.075 Uiso 1 1 calc GR
H9B H 0.8342 0.9812 0.5485 0.075 Uiso 1 1 calc GR
H9C H 0.9130 0.9076 0.5675 0.075 Uiso 1 1 calc GR

loop_
_atom_site_aniso_label
_atom_site_aniso_U_11
_atom_site_aniso_U_22
_atom_site_aniso_U_33
_atom_site_aniso_U_23
_atom_site_aniso_U_13
_atom_site_aniso_U_12
Ir1 0.01950(12) 0.02099(11) 0.02001(11) -0.00045(10) -0.00147(8) 0.00142(9)
N4 0.020(3) 0.027(2) 0.024(3) -0.002(2) -0.002(2) -0.0008(19)
N5 0.023(3) 0.024(2) 0.016(2) 0.0011(19) 0.003(2) 0.0025(19)
C27 0.018(3) 0.026(3) 0.032(3) 0.008(2) 0.004(2) 0.004(2)
N3 0.036(3) 0.029(2) 0.047(3) 0.004(2) 0.012(3) 0.000(2)
N2 0.028(3) 0.037(3) 0.025(3) -0.001(2) -0.005(2) 0.007(2)
C6 0.024(3) 0.018(2) 0.020(3) 0.004(2) 0.003(2) 0.003(2)
C10 0.025(3) 0.024(3) 0.026(3) 0.004(2) -0.002(3) -0.004(2)
C21 0.025(3) 0.027(3) 0.021(3) -0.005(2) -0.010(2) 0.004(2)
C7 0.042(4) 0.042(4) 0.022(3) 0.003(3) -0.004(3) 0.005(3)
N1 0.023(3) 0.027(2) 0.028(3) 0.001(2) 0.002(2) 0.001(2)
C22 0.017(3) 0.025(3) 0.030(3) 0.000(2) -0.007(3) 0.001(2)
C30 0.039(4) 0.028(3) 0.037(4) -0.006(3) 0.011(3) 0.007(3)
C1 0.022(3) 0.034(3) 0.019(3) -0.004(3) -0.001(2) 0.006(3)
C2 0.034(4) 0.040(3) 0.035(4) -0.007(3) -0.016(3) 0.000(3)
C13 0.051(5) 0.051(4) 0.032(4) 0.017(3) -0.003(3) 0.004(3)
C16 0.026(3) 0.038(3) 0.024(3) -0.003(3) -0.001(3) 0.004(2)
C31 0.039(4) 0.024(3) 0.023(3) 0.001(2) -0.001(3) -0.002(3)
C8 0.037(4) 0.063(4) 0.020(3) 0.002(3) -0.005(3) 0.005(3)
C25 0.036(4) 0.029(3) 0.037(4) -0.011(3) -0.006(3) -0.001(3)
C12 0.037(4) 0.053(4) 0.027(3) 0.008(3) 0.009(3) 0.002(3)
C17 0.032(4) 0.066(4) 0.028(4) 0.001(3) 0.005(3) 0.008(3)
C20 0.026(4) 0.038(3) 0.028(3) -0.002(3) -0.004(3) 0.007(3)
C23 0.019(4) 0.048(4) 0.049(4) -0.006(3) -0.003(3) 0.003(3)
C3 0.045(5) 0.049(4) 0.046(4) -0.001(3) -0.013(4) 0.003(3)
C28 0.022(4) 0.041(3) 0.034(3) -0.002(3) 0.004(3) 0.002(3)
C19 0.033(4) 0.058(4) 0.032(4) -0.002(3) -0.010(3) 0.019(3)
C29 0.036(4) 0.038(4) 0.040(4) 0.003(3) 0.011(3) 0.013(3)
C5 0.030(4) 0.036(3) 0.070(5) -0.008(3) 0.004(3) -0.015(3)
C24 0.036(4) 0.040(4) 0.052(4) -0.015(3) -0.006(3) -0.012(3)
C14 0.041(4) 0.039(3) 0.036(4) 0.015(3) -0.004(3) 0.008(3)
C11 0.026(4) 0.034(3) 0.021(3) 0.003(2) -0.001(3) -0.001(3)
C4 0.047(5) 0.047(4) 0.075(6) 0.007(4) 0.003(4) -0.005(4)
C26 0.024(4) 0.035(3) 0.031(3) -0.001(3) -0.004(3) 0.004(3)
P1 0.0400(11) 0.0327(8) 0.0517(11) -0.0050(8) 0.0032(9) 0.0058(8)
F4 0.088(4) 0.061(3) 0.075(3) -0.020(2) 0.037(3) -0.035(2)
F5 0.063(3) 0.054(2) 0.054(3) -0.018(2) -0.006(2) 0.014(2)
F6 0.051(3) 0.059(2) 0.070(3) 0.001(2) -0.004(2) 0.015(2)
F3 0.064(3) 0.051(2) 0.073(3) -0.020(2) 0.009(2) -0.014(2)
F1 0.063(3) 0.086(3) 0.145(5) -0.056(3) -0.030(3) 0.043(3)
F2 0.107(4) 0.053(2) 0.069(3) 0.021(2) 0.008(3) -0.009(2)
C15 0.033(4) 0.035(3) 0.029(3) 0.004(3) 0.004(3) 0.001(3)
C18 0.027(4) 0.083(5) 0.039(4) -0.007(4) 0.003(3) 0.020(4)
C9 0.049(5) 0.047(4) 0.054(5) 0.000(3) 0.002(4) -0.009(3)

loop_
_atom_type_symbol
_atom_type_description
_atom_type_scat_dispersion_real
_atom_type_scat_dispersion_imag
_atom_type_scat_source
C C 0.0033 0.0016 'International Tables Vol C Tables 4.2.6.8 and 6.1.1.4'
H H 0.0000 0.0000 'International Tables Vol C Tables 4.2.6.8 and 6.1.1.4'
F F 0.0171 0.0103 'International Tables Vol C Tables 4.2.6.8 and 6.1.1.4'
Ir Ir -1.4442 7.9887 'International Tables Vol C Tables 4.2.6.8 and 6.1.1.4'
N N 0.0061 0.0033 'International Tables Vol C Tables 4.2.6.8 and 6.1.1.4'
P P 0.1023 0.0942 'International Tables Vol C Tables 4.2.6.8 and 6.1.1.4'

loop_
_geom_angle_atom_site_label_1
_geom_angle_atom_site_label_2
_geom_angle_atom_site_label_3
_geom_angle
N4 Ir1 C6 95.86(18)
N4 Ir1 C10 79.9(2)
N4 Ir1 N1 86.46(17)
N5 Ir1 N4 170.91(16)
N5 Ir1 C6 92.94(18)
N5 Ir1 C10 91.60(19)
N5 Ir1 N1 97.84(17)
C6 Ir1 N1 76.34(18)
C10 Ir1 C6 172.0(2)
C10 Ir1 N1 96.54(19)
C21 Ir1 N4 96.1(2)
C21 Ir1 N5 80.3(2)
C21 Ir1 C6 99.2(2)
C21 Ir1 C10 88.0(2)
C21 Ir1 N1 175.12(19)
C16 N4 Ir1 116.2(3)
C20 N4 Ir1 125.4(4)
C20 N4 C16 118.3(5)
C27 N5 Ir1 116.1(3)
C31 N5 Ir1 124.3(4)
C31 N5 C27 119.2(5)
N5 C27 C22 113.7(5)
N5 C27 C28 121.1(5)
C28 C27 C22 125.2(5)
C6 N3 C8 112.5(5)
C6 N3 C9 126.2(6)
C9 N3 C8 121.3(5)
C6 N2 C7 111.3(5)
C1 N2 C6 119.1(4)
C1 N2 C7 129.6(5)
N3 C6 Ir1 141.9(4)
N3 C6 N2 103.8(5)
N2 C6 Ir1 114.2(3)
C11 C10 Ir1 114.3(4)
C15 C10 Ir1 128.7(4)
C15 C10 C11 117.0(5)
C22 C21 Ir1 115.0(4)
C26 C21 Ir1 128.6(4)
C26 C21 C22 116.3(5)
C8 C7 N2 107.9(5)
C1 N1 Ir1 115.7(4)
C1 N1 C5 118.5(5)
C5 N1 Ir1 125.8(4)
C21 C22 C27 114.5(5)
C23 C22 C27 123.2(5)
C23 C22 C21 122.3(5)
C31 C30 C29 118.8(6)
N2 C1 C2 123.8(5)
N1 C1 N2 114.7(5)
N1 C1 C2 121.5(5)
C1 C2 C3 117.3(6)
C12 C13 C14 119.2(6)
N4 C16 C17 119.9(5)
N4 C16 C11 114.0(5)
C17 C16 C11 126.1(5)
N5 C31 C30 122.3(6)
C7 C8 N3 104.5(5)
C26 C25 C24 120.9(5)
C13 C12 C11 119.9(6)
C18 C17 C16 121.1(6)
N4 C20 C19 123.5(6)
C22 C23 C24 119.6(6)
C2 C3 C4 121.5(6)
C27 C28 C29 119.1(6)
C20 C19 C18 118.3(6)
C30 C29 C28 119.4(6)
C4 C5 N1 124.7(7)
C25 C24 C23 119.2(6)
C13 C14 C15 121.0(6)
C10 C11 C16 115.5(5)
C10 C11 C12 121.8(5)
C12 C11 C16 122.8(5)
C5 C4 C3 116.5(7)
C25 C26 C21 121.7(6)
F4 P1 F5 90.8(2)
F4 P1 F3 89.4(2)
F4 P1 F2 179.5(3)
F5 P1 F3 179.0(3)
F6 P1 F4 90.0(3)
F6 P1 F5 90.9(2)
F6 P1 F3 90.0(2)
F6 P1 F1 178.8(3)
F6 P1 F2 89.6(3)
F1 P1 F4 90.8(3)
F1 P1 F5 90.1(2)
F1 P1 F3 89.0(2)
F1 P1 F2 89.7(3)
F2 P1 F5 89.4(2)
F2 P1 F3 90.5(2)
C14 C15 C10 121.2(6)
C17 C18 C19 118.9(6)

loop_
_geom_bond_atom_site_label_1
_geom_bond_atom_site_label_2
_geom_bond_distance
Ir1 N4 2.049(4)
Ir1 N5 2.043(4)
Ir1 C6 2.073(5)
Ir1 C10 2.051(5)
Ir1 C21 2.006(5)
Ir1 N1 2.140(5)
N4 C16 1.371(7)
N4 C20 1.345(7)
N5 C27 1.353(7)
N5 C31 1.352(6)
C27 C22 1.482(7)
C27 C28 1.384(8)
N3 C6 1.322(6)
N3 C8 1.456(8)
N3 C9 1.412(8)
N2 C6 1.381(7)
N2 C7 1.400(7)
N2 C1 1.372(7)
C10 C11 1.397(8)
C10 C15 1.395(8)
C21 C22 1.404(8)
C21 C26 1.404(7)
C7 C8 1.333(8)
N1 C1 1.344(6)
N1 C5 1.346(7)
C22 C23 1.382(8)
C30 C31 1.367(8)
C30 C29 1.387(9)
C1 C2 1.384(8)
C2 C3 1.385(9)
C13 C12 1.375(8)
C13 C14 1.385(9)
C16 C17 1.377(8)
C16 C11 1.474(7)
C25 C24 1.379(9)
C25 C26 1.376(8)
C12 C11 1.402(7)
C17 C18 1.368(9)
C20 C19 1.367(8)
C23 C24 1.397(8)
C3 C4 1.392(9)
C28 C29 1.392(8)
C19 C18 1.386(9)
C5 C4 1.331(9)
C14 C15 1.387(8)
P1 F4 1.586(4)
P1 F5 1.596(4)
P1 F6 1.574(4)
P1 F3 1.597(4)
P1 F1 1.579(5)
P1 F2 1.591(4)
